data_4069800
loop_
_publ_author_name
'Dube, Jonathan W.'
'Farrar, Gregory J.'
'Norton, Erin L.'
'Szekely, Kara L. S.'
'Cooper, Benjamin F. T.'
'Macdonald, Charles L. B.'

_publ_section_title
;
 A Convenient Method for the Preparation of N-Heterocyclic
 Bromophosphines: Excellent Precursors to the Corresponding N-Heterocyclic
 Phosphenium Salts
;
_journal_issue 15
_journal_name_full Organometallics
_journal_page_first 4377
_journal_paper_doi 10.1021/om900420g
_journal_volume 28
_journal_year 2009
_chemical_formula_sum 'C30 H28 Br N2 P'
_chemical_formula_weight 527.42
_chemical_name_systematic
;
 ?
;
_space_group_IT_number 14
_symmetry_cell_setting monoclinic
_symmetry_space_group_name_Hall '-P 2ybc'
_symmetry_space_group_name_H-M 'P 1 21/c 1'
_atom_sites_solution_hydrogens geom
_atom_sites_solution_primary direct
_atom_sites_solution_secondary difmap
_audit_creation_method SHELXL-97
_cell_angle_alpha 90.00
_cell_angle_beta 93.030(2)
_cell_angle_gamma 90.00
_cell_formula_units_Z 12
_cell_length_a 11.4785(12)
_cell_length_b 17.6796(18)
_cell_length_c 37.784(4)
_cell_measurement_reflns_used 5307
_cell_measurement_temperature 173(2)
_cell_measurement_theta_max 28.28
_cell_measurement_theta_min 2.16
_cell_volume 7657.0(14)
_computing_cell_refinement 'Bruker SMART'
_computing_data_collection 'Bruker SMART'
_computing_data_reduction 'Bruker SAINT'
_computing_molecular_graphics 'Bruker SHELXTL'
_computing_publication_material 'Bruker SHELXTL'
_computing_structure_refinement 'SHELXL-97 (Sheldrick, 1997)'
_computing_structure_solution 'Bruker SHELXTL'
_diffrn_ambient_temperature 173(2)
_diffrn_measured_fraction_theta_full 0.985
_diffrn_measured_fraction_theta_max 0.985
_diffrn_measurement_device_type 'CCD area detector'
_diffrn_measurement_method 'phi and omega scans'
_diffrn_radiation_monochromator graphite
_diffrn_radiation_source 'fine-focus sealed tube'
_diffrn_radiation_type MoK\a
_diffrn_radiation_wavelength 0.71073
_diffrn_reflns_av_R_equivalents 0.3695
_diffrn_reflns_av_sigmaI/netI 0.3548
_diffrn_reflns_limit_h_max 14
_diffrn_reflns_limit_h_min -14
_diffrn_reflns_limit_k_max 22
_diffrn_reflns_limit_k_min -22
_diffrn_reflns_limit_l_max 47
_diffrn_reflns_limit_l_min -49
_diffrn_reflns_number 84740
_diffrn_reflns_theta_full 27.50
_diffrn_reflns_theta_max 27.50
_diffrn_reflns_theta_min 1.08
_exptl_absorpt_coefficient_mu 1.694
_exptl_absorpt_correction_T_max 0.844
_exptl_absorpt_correction_T_min 0.691
_exptl_absorpt_correction_type multi-scan
_exptl_absorpt_process_details 'SADABS; Bruker 2001'
_exptl_crystal_colour red
_exptl_crystal_density_diffrn 1.373
_exptl_crystal_density_method 'not measured'
_exptl_crystal_description prism
_exptl_crystal_F_000 3264
_exptl_crystal_size_max 0.20
_exptl_crystal_size_mid 0.10
_exptl_crystal_size_min 0.10
_refine_diff_density_max 1.544
_refine_diff_density_min -0.511
_refine_diff_density_rms 0.110
_refine_ls_extinction_method none
_refine_ls_goodness_of_fit_ref 0.975
_refine_ls_hydrogen_treatment constr
_refine_ls_matrix_type full
_refine_ls_number_parameters 919
_refine_ls_number_reflns 17321
_refine_ls_number_restraints 0
_refine_ls_restrained_S_all 0.975
_refine_ls_R_factor_all 0.3088
_refine_ls_R_factor_gt 0.1038
_refine_ls_shift/su_max 0.001
_refine_ls_shift/su_mean 0.000
_refine_ls_structure_factor_coef Fsqd
_refine_ls_weighting_details 'calc w=1/[\s^2^(Fo^2^)+(0.0784P)^2^+0.0000P] where P=(Fo^2^+2Fc^2^)/3'
_refine_ls_weighting_scheme calc
_refine_ls_wR_factor_gt 0.1603
_refine_ls_wR_factor_ref 0.2386
_reflns_number_gt 5437
_reflns_number_total 17321
_reflns_threshold_expression >2sigma(I)
_cod_data_source_file om900420g_si_001.cif
_cod_data_source_block p21c
_cod_depositor_comments
;
The following automatic conversions were performed:

'_symmetry_cell_setting' value 'Monoclinic' changed to 'monoclinic'
according to /home/saulius/struct/CIF-dictionaries/cif_core.dic
dictionary named 'cif_core.dic' version 2.4.2 from 2011-04-26.

Automatic conversion script
Id: cif_fix_values 1715 2011-07-08 13:25:40Z adriana 
;
_cod_original_cell_volume 7657.1(14)
_cod_original_sg_symbol_H-M P2(1)/c
_cod_database_code 4069800

loop_
_symmetry_equiv_pos_as_xyz
'x, y, z'
'-x, y+1/2, -z+1/2'
'-x, -y, -z'
'x, -y-1/2, z-1/2'

loop_
_atom_site_label
_atom_site_type_symbol
_atom_site_fract_x
_atom_site_fract_y
_atom_site_fract_z
_atom_site_U_iso_or_equiv
_atom_site_adp_type
_atom_site_occupancy
_atom_site_symmetry_multiplicity
_atom_site_calc_flag
_atom_site_refinement_flags
Br1 Br 0.66111(9) 0.17805(6) 0.30214(3) 0.0459(3) Uani 1 1 d .
P1 P 0.5495(2) 0.16495(14) 0.35475(6) 0.0318(6) Uani 1 1 d .
N11 N 0.4524(6) 0.0971(4) 0.34409(18) 0.0260(18) Uani 1 1 d .
N12 N 0.4471(6) 0.2319(4) 0.34906(17) 0.0262(18) Uani 1 1 d .
C11 C 0.3455(7) 0.1262(5) 0.3308(2) 0.025(2) Uani 1 1 d .
C12 C 0.3433(7) 0.2023(5) 0.3335(2) 0.024(2) Uani 1 1 d .
C13 C 0.2271(7) 0.2321(5) 0.3210(2) 0.024(2) Uani 1 1 d .
C14 C 0.1649(7) 0.1657(5) 0.3110(2) 0.026(2) Uani 1 1 d .
C15 C 0.2336(7) 0.0989(5) 0.3160(2) 0.023(2) Uani 1 1 d .
C16 C 0.1838(7) 0.0311(5) 0.3080(2) 0.029(2) Uani 1 1 d .
H16 H 0.2270 -0.0143 0.3116 0.035 Uiso 1 1 calc R
C17 C 0.0667(8) 0.0285(5) 0.2941(2) 0.033(2) Uani 1 1 d .
H17 H 0.0319 -0.0189 0.2882 0.039 Uiso 1 1 calc R
C18 C 0.0032(7) 0.0931(5) 0.2890(2) 0.033(2) Uani 1 1 d .
H18 H -0.0749 0.0901 0.2795 0.039 Uiso 1 1 calc R
C19 C 0.0521(7) 0.1649(5) 0.2979(2) 0.026(2) Uani 1 1 d .
C110 C -0.0044(8) 0.2361(5) 0.2946(2) 0.038(3) Uani 1 1 d .
H110 H -0.0830 0.2390 0.2855 0.045 Uiso 1 1 calc R
C111 C 0.0540(8) 0.3001(6) 0.3046(2) 0.038(3) Uani 1 1 d .
H111 H 0.0146 0.3472 0.3022 0.046 Uiso 1 1 calc R
C112 C 0.1710(8) 0.2995(5) 0.3183(2) 0.031(2) Uani 1 1 d .
H112 H 0.2092 0.3451 0.3255 0.037 Uiso 1 1 calc R
C113 C 0.4680(7) 0.0173(5) 0.3505(2) 0.023(2) Uani 1 1 d .
C114 C 0.4605(7) -0.0098(5) 0.3847(2) 0.030(2) Uani 1 1 d .
C115 C 0.4684(8) -0.0858(6) 0.3902(2) 0.038(3) Uani 1 1 d .
H115 H 0.4625 -0.1047 0.4136 0.045 Uiso 1 1 calc R
C116 C 0.4848(7) -0.1368(5) 0.3628(3) 0.033(2) Uani 1 1 d .
C117 C 0.4949(7) -0.1085(5) 0.3294(3) 0.034(2) Uani 1 1 d .
H117 H 0.5074 -0.1426 0.3105 0.041 Uiso 1 1 calc R
C118 C 0.4873(7) -0.0308(5) 0.3221(2) 0.030(2) Uani 1 1 d .
C119 C 0.4410(9) 0.0427(5) 0.4154(2) 0.051(3) Uani 1 1 d .
H11A H 0.4379 0.0131 0.4373 0.076 Uiso 1 1 calc R
H11B H 0.3672 0.0698 0.4111 0.076 Uiso 1 1 calc R
H11C H 0.5052 0.0791 0.4178 0.076 Uiso 1 1 calc R
C120 C 0.4884(8) -0.2203(5) 0.3695(3) 0.046(3) Uani 1 1 d .
H12A H 0.4798 -0.2300 0.3948 0.069 Uiso 1 1 calc R
H12B H 0.5632 -0.2407 0.3625 0.069 Uiso 1 1 calc R
H12C H 0.4246 -0.2449 0.3556 0.069 Uiso 1 1 calc R
C121 C 0.4990(8) -0.0022(5) 0.2853(2) 0.044(3) Uani 1 1 d .
H12D H 0.5123 -0.0449 0.2694 0.066 Uiso 1 1 calc R
H12E H 0.5651 0.0328 0.2849 0.066 Uiso 1 1 calc R
H12F H 0.4273 0.0241 0.2773 0.066 Uiso 1 1 calc R
C122 C 0.4670(7) 0.3101(5) 0.3577(2) 0.029(2) Uani 1 1 d .
C123 C 0.4775(8) 0.3311(6) 0.3932(2) 0.035(2) Uani 1 1 d .
C124 C 0.4948(8) 0.4089(6) 0.4009(3) 0.046(3) Uani 1 1 d .
H124 H 0.5028 0.4247 0.4249 0.056 Uiso 1 1 calc R
C125 C 0.5004(8) 0.4627(6) 0.3740(3) 0.047(3) Uani 1 1 d .
C126 C 0.4900(8) 0.4388(5) 0.3395(3) 0.040(3) Uani 1 1 d .
H126 H 0.4930 0.4754 0.3211 0.048 Uiso 1 1 calc R
C127 C 0.4751(7) 0.3634(5) 0.3303(3) 0.034(2) Uani 1 1 d .
C128 C 0.4701(9) 0.2732(5) 0.4229(2) 0.052(3) Uani 1 1 d .
H12G H 0.4798 0.2987 0.4458 0.079 Uiso 1 1 calc R
H12H H 0.5319 0.2354 0.4209 0.079 Uiso 1 1 calc R
H12I H 0.3939 0.2481 0.4209 0.079 Uiso 1 1 calc R
C129 C 0.5191(9) 0.5455(5) 0.3840(3) 0.067(4) Uani 1 1 d .
H12J H 0.5246 0.5503 0.4099 0.101 Uiso 1 1 calc R
H12K H 0.4533 0.5756 0.3743 0.101 Uiso 1 1 calc R
H12L H 0.5915 0.5637 0.3743 0.101 Uiso 1 1 calc R
C130 C 0.4664(8) 0.3427(5) 0.2915(2) 0.043(3) Uani 1 1 d .
H13A H 0.4558 0.2879 0.2891 0.065 Uiso 1 1 calc R
H13B H 0.5382 0.3578 0.2805 0.065 Uiso 1 1 calc R
H13C H 0.3997 0.3688 0.2798 0.065 Uiso 1 1 calc R
Br2 Br 1.38193(9) 0.16189(6) 0.21784(3) 0.0558(4) Uani 1 1 d .
P2 P 1.2645(2) 0.15861(15) 0.16173(7) 0.0378(7) Uani 1 1 d .
N21 N 1.1667(6) 0.2277(4) 0.16821(18) 0.0284(19) Uani 1 1 d .
N22 N 1.1638(6) 0.0912(4) 0.16892(18) 0.0282(18) Uani 1 1 d .
C21 C 1.0662(7) 0.2000(5) 0.1820(2) 0.024(2) Uani 1 1 d .
C22 C 1.0642(7) 0.1230(5) 0.1821(2) 0.025(2) Uani 1 1 d .
C23 C 0.9534(7) 0.0947(5) 0.1943(2) 0.028(2) Uani 1 1 d .
C24 C 0.8885(7) 0.1615(5) 0.2013(2) 0.025(2) Uani 1 1 d .
C25 C 0.9541(7) 0.2280(5) 0.1941(2) 0.021(2) Uani 1 1 d .
C26 C 0.9015(8) 0.2965(5) 0.1981(2) 0.026(2) Uani 1 1 d .
H26 H 0.9417 0.3420 0.1932 0.031 Uiso 1 1 calc R
C27 C 0.7866(8) 0.2987(5) 0.2096(2) 0.034(2) Uani 1 1 d .
H27 H 0.7513 0.3465 0.2132 0.041 Uiso 1 1 calc R
C28 C 0.7247(7) 0.2347(5) 0.2155(2) 0.029(2) Uani 1 1 d .
H28 H 0.6462 0.2384 0.2221 0.035 Uiso 1 1 calc R
C29 C 0.7771(7) 0.1619(5) 0.2119(2) 0.025(2) Uani 1 1 d .
C210 C 0.7238(8) 0.0896(5) 0.2161(2) 0.032(2) Uani 1 1 d .
H210 H 0.6461 0.0866 0.2235 0.038 Uiso 1 1 calc R
C211 C 0.7834(8) 0.0251(5) 0.2096(2) 0.036(2) Uani 1 1 d .
H211 H 0.7462 -0.0223 0.2125 0.043 Uiso 1 1 calc R
C212 C 0.8990(8) 0.0265(5) 0.1985(2) 0.029(2) Uani 1 1 d .
H212 H 0.9387 -0.0194 0.1940 0.035 Uiso 1 1 calc R
C213 C 1.1803(7) 0.3068(5) 0.1591(2) 0.027(2) Uani 1 1 d .
C214 C 1.1836(7) 0.3280(5) 0.1234(2) 0.030(2) Uani 1 1 d .
C215 C 1.1862(8) 0.4041(6) 0.1146(3) 0.045(3) Uani 1 1 d .
H215 H 1.1867 0.4182 0.0903 0.054 Uiso 1 1 calc R
C216 C 1.1881(8) 0.4588(6) 0.1398(3) 0.040(3) Uani 1 1 d .
C217 C 1.1929(7) 0.4378(5) 0.1744(3) 0.038(3) Uani 1 1 d .
H217 H 1.1991 0.4760 0.1921 0.045 Uiso 1 1 calc R
C218 C 1.1890(7) 0.3617(5) 0.1851(2) 0.032(2) Uani 1 1 d .
C219 C 1.1814(8) 0.2715(5) 0.0942(2) 0.049(3) Uani 1 1 d .
H21A H 1.1837 0.2978 0.0714 0.074 Uiso 1 1 calc R
H21B H 1.1097 0.2415 0.0946 0.074 Uiso 1 1 calc R
H21C H 1.2492 0.2381 0.0973 0.074 Uiso 1 1 calc R
C220 C 1.1842(9) 0.5409(5) 0.1290(3) 0.064(3) Uani 1 1 d .
H22A H 1.1866 0.5728 0.1502 0.096 Uiso 1 1 calc R
H22B H 1.1121 0.5508 0.1147 0.096 Uiso 1 1 calc R
H22C H 1.2515 0.5524 0.1150 0.096 Uiso 1 1 calc R
C221 C 1.1939(7) 0.3410(5) 0.2241(2) 0.043(3) Uani 1 1 d .
H22D H 1.2002 0.3872 0.2384 0.064 Uiso 1 1 calc R
H22E H 1.2620 0.3088 0.2296 0.064 Uiso 1 1 calc R
H22F H 1.1228 0.3136 0.2295 0.064 Uiso 1 1 calc R
C222 C 1.1700(7) 0.0139(5) 0.1560(2) 0.024(2) Uani 1 1 d .
C223 C 1.1401(7) 0.0018(5) 0.1204(2) 0.026(2) Uani 1 1 d .
C224 C 1.1419(7) -0.0721(6) 0.1080(3) 0.038(3) Uani 1 1 d .
H224 H 1.1186 -0.0810 0.0838 0.046 Uiso 1 1 calc R
C225 C 1.1766(8) -0.1348(5) 0.1294(3) 0.035(2) Uani 1 1 d .
C226 C 1.2053(7) -0.1178(5) 0.1648(3) 0.032(2) Uani 1 1 d .
H226 H 1.2277 -0.1582 0.1803 0.039 Uiso 1 1 calc R
C227 C 1.2029(7) -0.0453(5) 0.1786(2) 0.028(2) Uani 1 1 d .
C228 C 1.1042(8) 0.0648(5) 0.0955(2) 0.041(3) Uani 1 1 d .
H22G H 1.0868 0.0441 0.0717 0.062 Uiso 1 1 calc R
H22H H 1.1679 0.1016 0.0946 0.062 Uiso 1 1 calc R
H22I H 1.0346 0.0898 0.1039 0.062 Uiso 1 1 calc R
C229 C 1.1735(9) -0.2140(5) 0.1150(3) 0.052(3) Uani 1 1 d .
H22J H 1.1502 -0.2129 0.0897 0.078 Uiso 1 1 calc R
H22K H 1.1171 -0.2441 0.1276 0.078 Uiso 1 1 calc R
H22L H 1.2511 -0.2369 0.1184 0.078 Uiso 1 1 calc R
C230 C 1.2315(8) -0.0303(5) 0.2176(2) 0.044(3) Uani 1 1 d .
H23A H 1.2245 0.0240 0.2223 0.066 Uiso 1 1 calc R
H23B H 1.3115 -0.0468 0.2238 0.066 Uiso 1 1 calc R
H23C H 1.1771 -0.0583 0.2318 0.066 Uiso 1 1 calc R
Br3 Br 1.00776(9) 0.23833(6) -0.00543(3) 0.0508(3) Uani 1 1 d .
P3 P 0.9004(2) 0.24154(14) 0.05062(7) 0.0367(7) Uani 1 1 d .
N31 N 0.7959(6) 0.1757(4) 0.04413(17) 0.0264(18) Uani 1 1 d .
N32 N 0.8039(6) 0.3125(4) 0.04168(18) 0.0294(19) Uani 1 1 d .
C31 C 0.6926(7) 0.2091(5) 0.0315(2) 0.027(2) Uani 1 1 d .
C32 C 0.6946(7) 0.2852(5) 0.0297(2) 0.026(2) Uani 1 1 d .
C33 C 0.5786(7) 0.3144(5) 0.0202(2) 0.026(2) Uani 1 1 d .
C34 C 0.5076(7) 0.2484(5) 0.0183(2) 0.024(2) Uani 1 1 d .
C35 C 0.5731(7) 0.1804(5) 0.0244(2) 0.028(2) Uani 1 1 d .
C36 C 0.5146(8) 0.1132(5) 0.0226(2) 0.038(3) Uani 1 1 d .
H36 H 0.5557 0.0668 0.0257 0.046 Uiso 1 1 calc R
C37 C 0.3925(8) 0.1134(6) 0.0159(3) 0.047(3) Uani 1 1 d .
H37 H 0.3515 0.0667 0.0152 0.056 Uiso 1 1 calc R
C38 C 0.3310(8) 0.1801(5) 0.0104(2) 0.038(3) Uani 1 1 d .
H38 H 0.2489 0.1780 0.0058 0.046 Uiso 1 1 calc R
C39 C 0.3875(8) 0.2514(5) 0.0115(2) 0.032(2) Uani 1 1 d .
C310 C 0.3352(8) 0.3226(5) 0.0060(2) 0.036(2) Uani 1 1 d .
H310 H 0.2533 0.3269 0.0013 0.044 Uiso 1 1 calc R
C311 C 0.4045(8) 0.3856(5) 0.0074(2) 0.035(2) Uani 1 1 d .
H311 H 0.3687 0.4336 0.0036 0.042 Uiso 1 1 calc R
C312 C 0.5261(7) 0.3830(5) 0.0142(2) 0.031(2) Uani 1 1 d .
H312 H 0.5710 0.4281 0.0146 0.037 Uiso 1 1 calc R
C313 C 0.8091(7) 0.0966(5) 0.0543(2) 0.025(2) Uani 1 1 d .
C314 C 0.7964(7) 0.0779(5) 0.0898(2) 0.027(2) Uani 1 1 d .
C315 C 0.8082(7) 0.0019(5) 0.0996(2) 0.034(2) Uani 1 1 d .
H315 H 0.7997 -0.0116 0.1236 0.040 Uiso 1 1 calc R
C316 C 0.8319(7) -0.0542(5) 0.0756(3) 0.029(2) Uani 1 1 d .
C317 C 0.8416(7) -0.0328(5) 0.0406(3) 0.032(2) Uani 1 1 d .
H317 H 0.8566 -0.0709 0.0237 0.039 Uiso 1 1 calc R
C318 C 0.8303(7) 0.0423(5) 0.0289(2) 0.030(2) Uani 1 1 d .
C319 C 0.7727(8) 0.1382(5) 0.1168(2) 0.044(3) Uani 1 1 d .
H31A H 0.7669 0.1149 0.1401 0.066 Uiso 1 1 calc R
H31B H 0.6993 0.1639 0.1099 0.066 Uiso 1 1 calc R
H31C H 0.8367 0.1750 0.1177 0.066 Uiso 1 1 calc R
C320 C 0.8412(8) -0.1371(5) 0.0864(3) 0.047(3) Uani 1 1 d .
H32A H 0.8332 -0.1416 0.1120 0.071 Uiso 1 1 calc R
H32B H 0.9172 -0.1570 0.0803 0.071 Uiso 1 1 calc R
H32C H 0.7790 -0.1660 0.0738 0.071 Uiso 1 1 calc R
C321 C 0.8361(8) 0.0622(5) -0.0094(2) 0.043(3) Uani 1 1 d .
H32D H 0.8516 0.0164 -0.0230 0.064 Uiso 1 1 calc R
H32E H 0.8988 0.0989 -0.0123 0.064 Uiso 1 1 calc R
H32F H 0.7615 0.0842 -0.0181 0.064 Uiso 1 1 calc R
C322 C 0.8285(7) 0.3913(5) 0.0493(3) 0.030(2) Uani 1 1 d .
C323 C 0.8410(7) 0.4121(5) 0.0844(2) 0.029(2) Uani 1 1 d .
C324 C 0.8635(8) 0.4886(5) 0.0913(3) 0.040(3) Uani 1 1 d .
H324 H 0.8733 0.5049 0.1152 0.048 Uiso 1 1 calc R
C325 C 0.8720(8) 0.5408(5) 0.0650(3) 0.038(3) Uani 1 1 d .
C326 C 0.8613(7) 0.5180(5) 0.0305(3) 0.032(2) Uani 1 1 d .
H326 H 0.8699 0.5538 0.0121 0.038 Uiso 1 1 calc R
C327 C 0.8376(7) 0.4422(5) 0.0220(2) 0.030(2) Uani 1 1 d .
C328 C 0.8311(9) 0.3589(5) 0.1146(2) 0.046(3) Uani 1 1 d .
H32G H 0.8435 0.3866 0.1369 0.069 Uiso 1 1 calc R
H32H H 0.8901 0.3191 0.1132 0.069 Uiso 1 1 calc R
H32I H 0.7532 0.3361 0.1134 0.069 Uiso 1 1 calc R
C329 C 0.8947(9) 0.6213(5) 0.0746(3) 0.055(3) Uani 1 1 d .
H32J H 0.8981 0.6516 0.0529 0.083 Uiso 1 1 calc R
H32K H 0.9692 0.6251 0.0884 0.083 Uiso 1 1 calc R
H32L H 0.8318 0.6401 0.0888 0.083 Uiso 1 1 calc R
C330 C 0.8235(8) 0.4199(5) -0.0166(2) 0.044(3) Uani 1 1 d .
H33A H 0.8336 0.4646 -0.0315 0.066 Uiso 1 1 calc R
H33B H 0.7453 0.3988 -0.0215 0.066 Uiso 1 1 calc R
H33C H 0.8822 0.3819 -0.0218 0.066 Uiso 1 1 calc R

loop_
_atom_site_aniso_label
_atom_site_aniso_U_11
_atom_site_aniso_U_22
_atom_site_aniso_U_33
_atom_site_aniso_U_23
_atom_site_aniso_U_13
_atom_site_aniso_U_12
Br1 0.0392(6) 0.0547(7) 0.0449(7) -0.0008(6) 0.0124(5) -0.0050(6)
P1 0.0280(14) 0.0311(15) 0.0366(16) 0.0001(13) 0.0056(12) -0.0009(13)
N11 0.020(4) 0.023(4) 0.034(5) 0.007(4) -0.005(3) 0.004(3)
N12 0.031(5) 0.022(4) 0.026(4) -0.003(4) 0.003(4) -0.007(4)
C11 0.025(6) 0.027(6) 0.023(6) 0.003(4) 0.006(4) 0.000(4)
C12 0.022(5) 0.029(6) 0.022(5) -0.001(4) -0.002(4) -0.003(4)
C13 0.020(5) 0.024(5) 0.028(6) 0.003(4) 0.005(4) -0.001(4)
C14 0.026(5) 0.030(5) 0.023(5) 0.004(5) 0.002(4) 0.001(5)
C15 0.016(5) 0.038(6) 0.017(5) -0.001(4) 0.005(4) -0.005(5)
C16 0.024(6) 0.027(6) 0.037(6) 0.003(5) 0.002(5) -0.003(5)
C17 0.030(6) 0.021(6) 0.048(7) -0.007(5) 0.003(5) -0.007(5)
C18 0.021(5) 0.043(7) 0.034(6) -0.008(5) -0.004(4) -0.007(5)
C19 0.029(5) 0.023(5) 0.025(5) 0.005(4) 0.001(4) -0.008(5)
C110 0.021(5) 0.037(6) 0.054(7) 0.005(5) -0.001(5) -0.009(5)
C111 0.024(6) 0.043(7) 0.048(7) 0.017(5) 0.001(5) 0.010(5)
C112 0.039(6) 0.020(5) 0.034(6) 0.000(4) 0.009(5) -0.002(5)
C113 0.019(5) 0.025(6) 0.023(6) -0.002(5) -0.003(4) 0.006(4)
C114 0.035(6) 0.027(6) 0.028(6) 0.003(5) 0.005(5) 0.005(5)
C115 0.045(7) 0.044(7) 0.024(6) 0.010(5) 0.003(5) -0.002(5)
C116 0.024(5) 0.021(6) 0.053(7) 0.011(5) 0.001(5) -0.006(4)
C117 0.024(6) 0.027(6) 0.053(7) -0.013(5) 0.012(5) -0.004(5)
C118 0.015(5) 0.042(6) 0.032(6) 0.006(5) 0.001(4) -0.003(5)
C119 0.071(8) 0.043(7) 0.039(7) 0.002(5) 0.016(6) -0.001(6)
C120 0.045(7) 0.031(6) 0.065(8) 0.009(5) 0.012(6) -0.005(5)
C121 0.056(7) 0.045(7) 0.031(6) -0.006(5) 0.002(5) -0.005(6)
C122 0.019(5) 0.031(6) 0.038(6) -0.001(5) 0.001(4) -0.008(4)
C123 0.039(6) 0.042(6) 0.026(6) -0.014(5) 0.008(5) -0.005(5)
C124 0.044(7) 0.053(8) 0.043(7) -0.022(6) 0.013(5) -0.005(6)
C125 0.020(6) 0.042(7) 0.081(9) -0.002(7) 0.021(6) -0.005(5)
C126 0.041(7) 0.030(6) 0.051(8) 0.007(6) 0.019(6) -0.001(5)
C127 0.020(5) 0.028(6) 0.053(7) -0.008(5) 0.003(5) -0.003(4)
C128 0.078(8) 0.061(8) 0.018(6) -0.002(5) 0.004(5) 0.005(6)
C129 0.050(7) 0.042(7) 0.111(10) -0.025(7) 0.022(7) -0.011(6)
C130 0.048(6) 0.038(6) 0.042(7) 0.007(5) -0.009(5) -0.009(5)
Br2 0.0452(7) 0.0526(7) 0.0669(8) 0.0007(6) -0.0230(6) 0.0004(6)
P2 0.0246(14) 0.0333(15) 0.0555(19) -0.0042(14) 0.0015(13) 0.0001(13)
N21 0.019(4) 0.034(5) 0.033(5) 0.001(4) 0.005(3) -0.005(4)
N22 0.018(4) 0.032(5) 0.034(5) -0.006(4) -0.003(3) 0.002(4)
C21 0.030(6) 0.020(5) 0.023(5) 0.000(4) 0.002(4) -0.001(4)
C22 0.016(5) 0.038(6) 0.023(5) -0.003(5) 0.003(4) 0.002(4)
C23 0.024(5) 0.042(6) 0.017(5) -0.002(5) -0.004(4) 0.000(5)
C24 0.019(5) 0.033(6) 0.024(5) -0.001(5) 0.001(4) 0.006(5)
C25 0.019(5) 0.032(6) 0.012(5) -0.002(4) 0.000(4) 0.002(4)
C26 0.033(6) 0.018(5) 0.025(6) -0.004(4) 0.000(4) 0.001(4)
C27 0.044(7) 0.022(6) 0.037(6) 0.007(5) 0.009(5) -0.002(5)
C28 0.023(5) 0.038(6) 0.027(6) 0.005(5) 0.007(4) 0.011(5)
C29 0.026(5) 0.025(5) 0.024(5) -0.003(4) 0.003(4) 0.000(5)
C210 0.023(5) 0.043(6) 0.031(6) 0.003(5) 0.004(4) -0.007(5)
C211 0.037(6) 0.024(6) 0.046(7) -0.001(5) 0.011(5) -0.008(5)
C212 0.033(6) 0.030(6) 0.025(6) 0.001(5) 0.001(5) -0.001(5)
C213 0.014(5) 0.030(6) 0.035(6) 0.000(5) -0.002(4) -0.007(4)
C214 0.021(5) 0.040(6) 0.031(6) -0.009(5) 0.003(4) -0.008(5)
C215 0.044(7) 0.039(7) 0.051(8) 0.017(6) -0.004(5) -0.010(6)
C216 0.040(7) 0.033(7) 0.047(8) 0.007(6) -0.003(6) -0.007(5)
C217 0.027(6) 0.030(6) 0.055(8) -0.010(6) 0.000(5) -0.004(5)
C218 0.022(5) 0.045(7) 0.028(6) -0.002(5) -0.005(4) -0.003(5)
C219 0.045(7) 0.053(7) 0.050(7) 0.004(6) 0.002(5) -0.011(6)
C220 0.080(9) 0.028(6) 0.084(9) 0.013(6) -0.007(7) -0.013(6)
C221 0.030(6) 0.041(6) 0.056(7) -0.014(6) -0.010(5) 0.000(5)
C222 0.017(5) 0.025(6) 0.029(6) -0.008(5) 0.009(4) 0.006(4)
C223 0.024(5) 0.027(6) 0.027(6) 0.001(5) 0.010(4) 0.006(4)
C224 0.028(6) 0.052(7) 0.033(6) -0.001(6) 0.003(5) 0.005(5)
C225 0.032(6) 0.039(6) 0.033(6) -0.008(5) -0.006(5) 0.001(5)
C226 0.022(5) 0.022(6) 0.053(7) 0.004(5) 0.003(5) 0.001(4)
C227 0.020(5) 0.041(6) 0.023(6) 0.001(5) 0.005(4) 0.003(5)
C228 0.040(6) 0.047(7) 0.038(7) -0.001(5) 0.004(5) 0.006(5)
C229 0.075(8) 0.022(6) 0.059(8) -0.013(5) 0.000(6) 0.009(6)
C230 0.054(7) 0.044(7) 0.035(7) 0.002(5) 0.001(5) 0.002(5)
Br3 0.0337(6) 0.0560(7) 0.0644(8) 0.0064(6) 0.0190(5) 0.0039(6)
P3 0.0246(14) 0.0407(17) 0.0441(18) 0.0046(14) -0.0050(12) -0.0008(13)
N31 0.023(4) 0.028(5) 0.028(4) 0.009(4) 0.000(3) 0.004(4)
N32 0.017(4) 0.037(5) 0.034(5) -0.001(4) 0.002(3) 0.004(4)
C31 0.018(5) 0.046(6) 0.018(5) 0.006(5) -0.005(4) 0.012(5)
C32 0.026(6) 0.020(5) 0.033(6) 0.002(4) 0.000(4) 0.000(4)
C33 0.023(5) 0.038(6) 0.017(5) -0.007(4) 0.002(4) -0.004(5)
C34 0.023(5) 0.029(6) 0.019(5) 0.001(4) 0.000(4) 0.009(5)
C35 0.027(5) 0.033(6) 0.024(5) 0.001(5) -0.003(4) 0.001(5)
C36 0.030(6) 0.039(7) 0.046(7) -0.006(5) -0.005(5) 0.012(5)
C37 0.033(7) 0.044(7) 0.064(8) 0.004(6) -0.002(6) -0.015(5)
C38 0.019(5) 0.044(7) 0.051(7) -0.001(5) -0.005(5) 0.008(5)
C39 0.028(6) 0.042(7) 0.027(6) -0.005(5) 0.003(4) -0.012(5)
C310 0.018(5) 0.039(7) 0.052(7) -0.002(5) -0.002(5) 0.005(5)
C311 0.029(6) 0.037(6) 0.039(6) 0.006(5) 0.001(5) 0.006(5)
C312 0.027(6) 0.029(6) 0.036(6) 0.003(5) 0.007(5) 0.015(5)
C313 0.010(5) 0.026(6) 0.038(6) 0.000(5) 0.006(4) 0.009(4)
C314 0.019(5) 0.033(6) 0.030(6) 0.004(5) 0.005(4) 0.000(4)
C315 0.035(6) 0.042(6) 0.022(6) 0.005(5) -0.002(5) 0.000(5)
C316 0.024(5) 0.029(6) 0.035(6) 0.002(5) -0.004(5) 0.001(4)
C317 0.024(6) 0.030(6) 0.043(7) -0.014(5) 0.010(5) -0.004(5)
C318 0.022(5) 0.036(6) 0.032(6) 0.008(5) 0.000(4) -0.005(5)
C319 0.059(7) 0.044(7) 0.030(6) -0.001(5) 0.003(5) 0.011(5)
C320 0.053(7) 0.030(6) 0.060(8) 0.012(5) 0.007(6) -0.001(5)
C321 0.047(7) 0.050(7) 0.031(6) -0.006(5) 0.003(5) -0.007(5)
C322 0.024(5) 0.029(6) 0.035(7) -0.001(5) -0.010(5) 0.005(4)
C323 0.016(5) 0.035(6) 0.036(6) 0.009(5) 0.000(4) 0.001(4)
C324 0.040(6) 0.035(7) 0.044(7) -0.012(5) 0.000(5) -0.004(5)
C325 0.039(6) 0.022(6) 0.051(8) 0.015(5) 0.004(5) -0.002(5)
C326 0.025(5) 0.038(7) 0.032(6) 0.014(5) -0.001(5) -0.006(5)
C327 0.014(5) 0.042(7) 0.036(7) 0.003(5) -0.001(4) -0.003(5)
C328 0.063(7) 0.031(6) 0.044(7) -0.001(5) 0.002(6) 0.001(5)
C329 0.057(8) 0.043(7) 0.066(8) 0.014(6) 0.003(6) -0.004(6)
C330 0.038(6) 0.047(7) 0.046(7) 0.005(5) 0.002(5) -0.002(5)

loop_
_atom_type_symbol
_atom_type_description
_atom_type_scat_dispersion_real
_atom_type_scat_dispersion_imag
_atom_type_scat_source
C C 0.0033 0.0016 'International Tables Vol C Tables 4.2.6.8 and 6.1.1.4'
H H 0.0000 0.0000 'International Tables Vol C Tables 4.2.6.8 and 6.1.1.4'
N N 0.0061 0.0033 'International Tables Vol C Tables 4.2.6.8 and 6.1.1.4'
P P 0.1023 0.0942 'International Tables Vol C Tables 4.2.6.8 and 6.1.1.4'
Br Br -0.2901 2.4595 'International Tables Vol C Tables 4.2.6.8 and 6.1.1.4'

loop_
_geom_angle_atom_site_label_1
_geom_angle_atom_site_label_2
_geom_angle_atom_site_label_3
_geom_angle
N11 P1 N12 91.2(3)
N11 P1 Br1 104.2(3)
N12 P1 Br1 103.0(2)
C11 N11 C113 121.3(7)
C11 N11 P1 112.6(6)
C113 N11 P1 125.9(5)
C12 N12 C122 125.2(7)
C12 N12 P1 111.4(5)
C122 N12 P1 123.3(6)
C12 C11 N11 111.0(8)
C12 C11 C15 109.9(8)
N11 C11 C15 139.0(8)
C11 C12 N12 112.7(8)
C11 C12 C13 110.5(8)
N12 C12 C13 136.7(8)
C112 C13 C14 118.5(8)
C112 C13 C12 138.6(8)
C14 C13 C12 102.8(7)
C19 C14 C13 124.3(8)
C19 C14 C15 123.1(8)
C13 C14 C15 112.6(7)
C16 C15 C14 118.7(8)
C16 C15 C11 137.1(8)
C14 C15 C11 104.2(7)
C15 C16 C17 119.5(8)
C15 C16 H16 120.3
C17 C16 H16 120.3
C18 C17 C16 120.9(8)
C18 C17 H17 119.5
C16 C17 H17 119.5
C17 C18 C19 121.0(8)
C17 C18 H18 119.5
C19 C18 H18 119.5
C14 C19 C110 116.3(8)
C14 C19 C18 116.8(8)
C110 C19 C18 126.9(8)
C111 C110 C19 119.9(8)
C111 C110 H110 120.0
C19 C110 H110 120.0
C110 C111 C112 122.8(9)
C110 C111 H111 118.6
C112 C111 H111 118.6
C13 C112 C111 118.2(8)
C13 C112 H112 120.9
C111 C112 H112 120.9
C114 C113 C118 121.8(8)
C114 C113 N11 118.7(8)
C118 C113 N11 119.4(8)
C115 C114 C113 118.4(9)
C115 C114 C119 120.0(8)
C113 C114 C119 121.6(8)
C114 C115 C116 122.4(9)
C114 C115 H115 118.8
C116 C115 H115 118.8
C117 C116 C115 118.1(8)
C117 C116 C120 120.9(9)
C115 C116 C120 121.0(9)
C116 C117 C118 122.1(9)
C116 C117 H117 118.9
C118 C117 H117 118.9
C113 C118 C117 117.1(8)
C113 C118 C121 122.4(8)
C117 C118 C121 120.5(9)
C114 C119 H11A 109.5
C114 C119 H11B 109.5
H11A C119 H11B 109.5
C114 C119 H11C 109.5
H11A C119 H11C 109.5
H11B C119 H11C 109.5
C116 C120 H12A 109.5
C116 C120 H12B 109.5
H12A C120 H12B 109.5
C116 C120 H12C 109.5
H12A C120 H12C 109.5
H12B C120 H12C 109.5
C118 C121 H12D 109.5
C118 C121 H12E 109.5
H12D C121 H12E 109.5
C118 C121 H12F 109.5
H12D C121 H12F 109.5
H12E C121 H12F 109.5
C123 C122 C127 121.7(9)
C123 C122 N12 118.8(8)
C127 C122 N12 119.5(8)
C122 C123 C124 117.4(9)
C122 C123 C128 121.6(9)
C124 C123 C128 121.0(8)
C125 C124 C123 121.7(10)
C125 C124 H124 119.2
C123 C124 H124 119.2
C126 C125 C124 118.5(10)
C126 C125 C129 122.5(10)
C124 C125 C129 119.0(11)
C125 C126 C127 122.6(10)
C125 C126 H126 118.7
C127 C126 H126 118.7
C126 C127 C122 118.1(9)
C126 C127 C130 118.6(9)
C122 C127 C130 123.3(8)
C123 C128 H12G 109.5
C123 C128 H12H 109.5
H12G C128 H12H 109.5
C123 C128 H12I 109.5
H12G C128 H12I 109.5
H12H C128 H12I 109.5
C125 C129 H12J 109.5
C125 C129 H12K 109.5
H12J C129 H12K 109.5
C125 C129 H12L 109.5
H12J C129 H12L 109.5
H12K C129 H12L 109.5
C127 C130 H13A 109.5
C127 C130 H13B 109.5
H13A C130 H13B 109.5
C127 C130 H13C 109.5
H13A C130 H13C 109.5
H13B C130 H13C 109.5
N21 P2 N22 91.2(3)
N21 P2 Br2 101.4(3)
N22 P2 Br2 103.1(3)
C21 N21 C213 122.2(7)
C21 N21 P2 112.0(6)
C213 N21 P2 125.7(6)
C22 N22 C222 123.8(7)
C22 N22 P2 110.8(6)
C222 N22 P2 124.1(5)
C22 C21 N21 111.7(8)
C22 C21 C25 108.7(8)
N21 C21 C25 139.4(8)
C21 C22 N22 112.9(8)
C21 C22 C23 110.9(8)
N22 C22 C23 136.1(8)
C212 C23 C24 117.4(8)
C212 C23 C22 138.2(9)
C24 C23 C22 104.3(8)
C29 C24 C23 124.5(9)
C29 C24 C25 124.4(8)
C23 C24 C25 111.1(7)
C26 C25 C24 117.9(8)
C26 C25 C21 137.0(8)
C24 C25 C21 105.1(7)
C25 C26 C27 119.0(8)
C25 C26 H26 120.5
C27 C26 H26 120.5
C28 C27 C26 122.1(8)
C28 C27 H27 118.9
C26 C27 H27 118.9
C27 C28 C29 120.5(8)
C27 C28 H28 119.8
C29 C28 H28 119.8
C24 C29 C210 116.3(8)
C24 C29 C28 116.0(8)
C210 C29 C28 127.6(8)
C211 C210 C29 120.5(8)
C211 C210 H210 119.7
C29 C210 H210 119.7
C210 C211 C212 121.9(8)
C210 C211 H211 119.0
C212 C211 H211 119.0
C23 C212 C211 119.4(8)
C23 C212 H212 120.3
C211 C212 H212 120.3
C218 C213 C214 119.5(8)
C218 C213 N21 120.9(8)
C214 C213 N21 119.6(8)
C215 C214 C213 119.5(9)
C215 C214 C219 118.1(9)
C213 C214 C219 122.3(9)
C216 C215 C214 121.5(10)
C216 C215 H215 119.2
C214 C215 H215 119.2
C215 C216 C217 118.6(9)
C215 C216 C220 119.8(10)
C217 C216 C220 121.6(10)
C216 C217 C218 122.7(9)
C216 C217 H217 118.7
C218 C217 H217 118.7
C213 C218 C217 118.0(9)
C213 C218 C221 121.3(8)
C217 C218 C221 120.7(9)
C214 C219 H21A 109.5
C214 C219 H21B 109.5
H21A C219 H21B 109.5
C214 C219 H21C 109.5
H21A C219 H21C 109.5
H21B C219 H21C 109.5
C216 C220 H22A 109.5
C216 C220 H22B 109.5
H22A C220 H22B 109.5
C216 C220 H22C 109.5
H22A C220 H22C 109.5
H22B C220 H22C 109.5
C218 C221 H22D 109.5
C218 C221 H22E 109.5
H22D C221 H22E 109.5
C218 C221 H22F 109.5
H22D C221 H22F 109.5
H22E C221 H22F 109.5
C223 C222 C227 121.8(8)
C223 C222 N22 117.2(8)
C227 C222 N22 121.1(8)
C222 C223 C224 117.8(8)
C222 C223 C228 122.7(8)
C224 C223 C228 119.5(8)
C223 C224 C225 123.5(9)
C223 C224 H224 118.3
C225 C224 H224 118.3
C226 C225 C224 115.1(8)
C226 C225 C229 123.2(9)
C224 C225 C229 121.6(9)
C227 C226 C225 123.6(9)
C227 C226 H226 118.2
C225 C226 H226 118.2
C226 C227 C222 118.3(8)
C226 C227 C230 121.4(8)
C222 C227 C230 120.3(8)
C223 C228 H22G 109.5
C223 C228 H22H 109.5
H22G C228 H22H 109.5
C223 C228 H22I 109.5
H22G C228 H22I 109.5
H22H C228 H22I 109.5
C225 C229 H22J 109.5
C225 C229 H22K 109.5
H22J C229 H22K 109.5
C225 C229 H22L 109.5
H22J C229 H22L 109.5
H22K C229 H22L 109.5
C227 C230 H23A 109.5
C227 C230 H23B 109.5
H23A C230 H23B 109.5
C227 C230 H23C 109.5
H23A C230 H23C 109.5
H23B C230 H23C 109.5
N31 P3 N32 91.7(3)
N31 P3 Br3 103.9(2)
N32 P3 Br3 101.2(3)
C31 N31 C313 125.1(7)
C31 N31 P3 110.3(6)
C313 N31 P3 124.3(5)
C32 N32 C322 124.0(7)
C32 N32 P3 112.0(6)
C322 N32 P3 123.7(6)
C32 C31 N31 115.1(8)
C32 C31 C35 110.7(8)
N31 C31 C35 133.4(8)
C31 C32 N32 110.3(8)
C31 C32 C33 110.4(8)
N32 C32 C33 138.6(8)
C312 C33 C34 118.1(8)
C312 C33 C32 138.3(8)
C34 C33 C32 103.6(7)
C39 C34 C33 122.6(8)
C39 C34 C35 124.6(9)
C33 C34 C35 112.7(7)
C36 C35 C34 118.1(8)
C36 C35 C31 139.4(8)
C34 C35 C31 102.5(7)
C35 C36 C37 119.3(9)
C35 C36 H36 120.4
C37 C36 H36 120.4
C38 C37 C36 121.5(9)
C38 C37 H37 119.3
C36 C37 H37 119.3
C37 C38 C39 121.6(8)
C37 C38 H38 119.2
C39 C38 H38 119.2
C34 C39 C310 118.2(8)
C34 C39 C38 114.9(9)
C310 C39 C38 127.0(8)
C311 C310 C39 118.7(8)
C311 C310 H310 120.6
C39 C310 H310 120.6
C310 C311 C312 123.3(9)
C310 C311 H311 118.3
C312 C311 H311 118.3
C33 C312 C311 119.0(9)
C33 C312 H312 120.5
C311 C312 H312 120.5
C318 C313 C314 122.1(8)
C318 C313 N31 120.2(8)
C314 C313 N31 117.7(8)
C315 C314 C313 117.7(8)
C315 C314 C319 121.4(8)
C313 C314 C319 120.9(8)
C316 C315 C314 122.6(9)
C316 C315 H315 118.7
C314 C315 H315 118.7
C315 C316 C317 117.3(8)
C315 C316 C320 122.0(9)
C317 C316 C320 120.7(9)
C316 C317 C318 123.2(9)
C316 C317 H317 118.4
C318 C317 H317 118.4
C313 C318 C317 117.0(8)
C313 C318 C321 121.7(8)
C317 C318 C321 121.2(9)
C314 C319 H31A 109.5
C314 C319 H31B 109.5
H31A C319 H31B 109.5
C314 C319 H31C 109.5
H31A C319 H31C 109.5
H31B C319 H31C 109.5
C316 C320 H32A 109.5
C316 C320 H32B 109.5
H32A C320 H32B 109.5
C316 C320 H32C 109.5
H32A C320 H32C 109.5
H32B C320 H32C 109.5
C318 C321 H32D 109.5
C318 C321 H32E 109.5
H32D C321 H32E 109.5
C318 C321 H32F 109.5
H32D C321 H32F 109.5
H32E C321 H32F 109.5
C323 C322 C327 122.6(9)
C323 C322 N32 117.2(8)
C327 C322 N32 120.1(8)
C322 C323 C324 116.4(9)
C322 C323 C328 124.2(9)
C324 C323 C328 119.3(9)
C325 C324 C323 122.6(9)
C325 C324 H324 118.7
C323 C324 H324 118.7
C326 C325 C324 119.3(9)
C326 C325 C329 121.5(9)
C324 C325 C329 119.2(10)
C325 C326 C327 120.7(9)
C325 C326 H326 119.7
C327 C326 H326 119.7
C322 C327 C326 118.2(9)
C322 C327 C330 123.0(9)
C326 C327 C330 118.8(9)
C323 C328 H32G 109.5
C323 C328 H32H 109.5
H32G C328 H32H 109.5
C323 C328 H32I 109.5
H32G C328 H32I 109.5
H32H C328 H32I 109.5
C325 C329 H32J 109.5
C325 C329 H32K 109.5
H32J C329 H32K 109.5
C325 C329 H32L 109.5
H32J C329 H32L 109.5
H32K C329 H32L 109.5
C327 C330 H33A 109.5
C327 C330 H33B 109.5
H33A C330 H33B 109.5
C327 C330 H33C 109.5
H33A C330 H33C 109.5
H33B C330 H33C 109.5

loop_
_geom_bond_atom_site_label_1
_geom_bond_atom_site_label_2
_geom_bond_distance
Br1 P1 2.432(3)
P1 N11 1.673(7)
P1 N12 1.675(7)
N11 C11 1.399(10)
N11 C113 1.441(10)
N12 C12 1.402(10)
N12 C122 1.435(10)
C11 C12 1.350(11)
C11 C15 1.456(11)
C12 C13 1.487(11)
C13 C112 1.356(11)
C13 C14 1.415(11)
C14 C19 1.362(11)
C14 C15 1.428(11)
C15 C16 1.354(11)
C16 C17 1.418(11)
C16 H16 0.9500
C17 C18 1.362(11)
C17 H17 0.9500
C18 C19 1.420(11)
C18 H18 0.9500
C19 C110 1.418(11)
C110 C111 1.357(11)
C110 H110 0.9500
C111 C112 1.415(11)
C111 H111 0.9500
C112 H112 0.9500
C113 C114 1.386(11)
C113 C118 1.396(11)
C114 C115 1.362(12)
C114 C119 1.512(11)
C115 C116 1.392(12)
C115 H115 0.9500
C116 C117 1.370(12)
C116 C120 1.499(11)
C117 C118 1.403(11)
C117 H117 0.9500
C118 C121 1.492(11)
C119 H11A 0.9800
C119 H11B 0.9800
C119 H11C 0.9800
C120 H12A 0.9800
C120 H12B 0.9800
C120 H12C 0.9800
C121 H12D 0.9800
C121 H12E 0.9800
C121 H12F 0.9800
C122 C123 1.391(11)
C122 C127 1.407(12)
C123 C124 1.417(12)
C123 C128 1.523(12)
C124 C125 1.396(13)
C124 H124 0.9500
C125 C126 1.369(13)
C125 C129 1.524(12)
C126 C127 1.387(12)
C126 H126 0.9500
C127 C130 1.508(12)
C128 H12G 0.9800
C128 H12H 0.9800
C128 H12I 0.9800
C129 H12J 0.9800
C129 H12K 0.9800
C129 H12L 0.9800
C130 H13A 0.9800
C130 H13B 0.9800
C130 H13C 0.9800
Br2 P2 2.452(3)
P2 N21 1.685(7)
P2 N22 1.692(7)
N21 C21 1.380(10)
N21 C213 1.450(10)
N22 C22 1.389(10)
N22 C222 1.456(10)
C21 C22 1.362(10)
C21 C25 1.474(11)
C22 C23 1.464(11)
C23 C212 1.372(11)
C23 C24 1.428(11)
C24 C29 1.360(10)
C24 C25 1.430(11)
C25 C26 1.364(10)
C26 C27 1.410(11)
C26 H26 0.9500
C27 C28 1.361(11)
C27 H27 0.9500
C28 C29 1.431(11)
C28 H28 0.9500
C29 C210 1.430(11)
C210 C211 1.359(11)
C210 H210 0.9500
C211 C212 1.412(11)
C211 H211 0.9500
C212 H212 0.9500
C213 C218 1.381(11)
C213 C214 1.403(11)
C214 C215 1.387(12)
C214 C219 1.488(11)
C215 C216 1.358(12)
C215 H215 0.9500
C216 C217 1.358(12)
C216 C220 1.507(12)
C217 C218 1.407(12)
C217 H217 0.9500
C218 C221 1.515(12)
C219 H21A 0.9800
C219 H21B 0.9800
C219 H21C 0.9800
C220 H22A 0.9800
C220 H22B 0.9800
C220 H22C 0.9800
C221 H22D 0.9800
C221 H22E 0.9800
C221 H22F 0.9800
C222 C223 1.385(11)
C222 C227 1.391(11)
C223 C224 1.389(11)
C223 C228 1.501(11)
C224 C225 1.418(12)
C224 H224 0.9500
C225 C226 1.393(11)
C225 C229 1.501(11)
C226 C227 1.386(11)
C226 H226 0.9500
C227 C230 1.514(11)
C228 H22G 0.9800
C228 H22H 0.9800
C228 H22I 0.9800
C229 H22J 0.9800
C229 H22K 0.9800
C229 H22L 0.9800
C230 H23A 0.9800
C230 H23B 0.9800
C230 H23C 0.9800
Br3 P3 2.506(3)
P3 N31 1.680(7)
P3 N32 1.696(7)
N31 C31 1.387(9)
N31 C313 1.457(10)
N32 C32 1.398(10)
N32 C322 1.446(10)
C31 C32 1.348(11)
C31 C35 1.473(11)
C32 C33 1.455(11)
C33 C312 1.367(11)
C33 C34 1.423(11)
C34 C39 1.390(11)
C34 C35 1.431(11)
C35 C36 1.364(11)
C36 C37 1.412(11)
C36 H36 0.9500
C37 C38 1.384(12)
C37 H37 0.9500
C38 C39 1.417(11)
C38 H38 0.9500
C39 C310 1.406(11)
C310 C311 1.368(11)
C310 H310 0.9500
C311 C312 1.406(11)
C311 H311 0.9500
C312 H312 0.9500
C313 C318 1.386(11)
C313 C314 1.398(11)
C314 C315 1.398(11)
C314 C319 1.507(11)
C315 C316 1.380(11)
C315 H315 0.9500
C316 C317 1.384(11)
C316 C320 1.524(11)
C317 C318 1.405(11)
C317 H317 0.9500
C318 C321 1.497(11)
C319 H31A 0.9800
C319 H31B 0.9800
C319 H31C 0.9800
C320 H32A 0.9800
C320 H32B 0.9800
C320 H32C 0.9800
C321 H32D 0.9800
C321 H32E 0.9800
C321 H32F 0.9800
C322 C323 1.377(11)
C322 C327 1.378(11)
C323 C324 1.400(12)
C323 C328 1.486(11)
C324 C325 1.363(12)
C324 H324 0.9500
C325 C326 1.362(12)
C325 C329 1.488(12)
C326 C327 1.401(12)
C326 H326 0.9500
C327 C330 1.511(11)
C328 H32G 0.9800
C328 H32H 0.9800
C328 H32I 0.9800
C329 H32J 0.9800
C329 H32K 0.9800
C329 H32L 0.9800
C330 H33A 0.9800
C330 H33B 0.9800
C330 H33C 0.9800

loop_
_geom_torsion_atom_site_label_1
_geom_torsion_atom_site_label_2
_geom_torsion_atom_site_label_3
_geom_torsion_atom_site_label_4
_geom_torsion
N12 P1 N11 C11 9.4(6)
Br1 P1 N11 C11 -94.3(5)
N12 P1 N11 C113 -164.9(7)
Br1 P1 N11 C113 91.5(7)
N11 P1 N12 C12 -9.6(6)
Br1 P1 N12 C12 95.3(5)
N11 P1 N12 C122 173.1(7)
Br1 P1 N12 C122 -82.0(7)
C113 N11 C11 C12 167.9(7)
P1 N11 C11 C12 -6.7(9)
C113 N11 C11 C15 -9.3(15)
P1 N11 C11 C15 176.2(9)
N11 C11 C12 N12 -0.6(10)
C15 C11 C12 N12 177.4(6)
N11 C11 C12 C13 -177.0(6)
C15 C11 C12 C13 1.0(10)
C122 N12 C12 C11 -175.2(8)
P1 N12 C12 C11 7.6(9)
C122 N12 C12 C13 -0.1(15)
P1 N12 C12 C13 -177.3(8)
C11 C12 C13 C112 177.1(10)
N12 C12 C13 C112 1.9(18)
C11 C12 C13 C14 -0.2(9)
N12 C12 C13 C14 -175.4(9)
C112 C13 C14 C19 1.8(13)
C12 C13 C14 C19 179.7(8)
C112 C13 C14 C15 -178.7(7)
C12 C13 C14 C15 -0.7(9)
C19 C14 C15 C16 -1.5(13)
C13 C14 C15 C16 178.9(8)
C19 C14 C15 C11 -179.2(8)
C13 C14 C15 C11 1.3(9)
C12 C11 C15 C16 -178.4(10)
N11 C11 C15 C16 -1.2(18)
C12 C11 C15 C14 -1.4(9)
N11 C11 C15 C14 175.8(10)
C14 C15 C16 C17 1.7(12)
C11 C15 C16 C17 178.4(9)
C15 C16 C17 C18 -0.7(13)
C16 C17 C18 C19 -0.6(13)
C13 C14 C19 C110 -0.6(13)
C15 C14 C19 C110 179.9(8)
C13 C14 C19 C18 179.7(8)
C15 C14 C19 C18 0.2(12)
C17 C18 C19 C14 0.9(12)
C17 C18 C19 C110 -178.8(9)
C14 C19 C110 C111 -0.3(13)
C18 C19 C110 C111 179.4(9)
C19 C110 C111 C112 0.0(14)
C14 C13 C112 C111 -2.0(12)
C12 C13 C112 C111 -179.0(9)
C110 C111 C112 C13 1.2(14)
C11 N11 C113 C114 -98.9(9)
P1 N11 C113 C114 74.8(10)
C11 N11 C113 C118 79.6(10)
P1 N11 C113 C118 -106.7(8)
C118 C113 C114 C115 -2.3(13)
N11 C113 C114 C115 176.1(8)
C118 C113 C114 C119 179.3(8)
N11 C113 C114 C119 -2.3(12)
C113 C114 C115 C116 0.7(14)
C119 C114 C115 C116 179.1(8)
C114 C115 C116 C117 1.0(14)
C114 C115 C116 C120 -177.6(8)
C115 C116 C117 C118 -1.1(13)
C120 C116 C117 C118 177.5(8)
C114 C113 C118 C117 2.2(12)
N11 C113 C118 C117 -176.2(7)
C114 C113 C118 C121 -178.2(8)
N11 C113 C118 C121 3.4(12)
C116 C117 C118 C113 -0.5(13)
C116 C117 C118 C121 179.9(8)
C12 N12 C122 C123 110.9(9)
P1 N12 C122 C123 -72.2(10)
C12 N12 C122 C127 -69.0(11)
P1 N12 C122 C127 108.0(8)
C127 C122 C123 C124 1.0(13)
N12 C122 C123 C124 -178.8(8)
C127 C122 C123 C128 -179.3(8)
N12 C122 C123 C128 0.9(13)
C122 C123 C124 C125 0.4(14)
C128 C123 C124 C125 -179.3(9)
C123 C124 C125 C126 -0.6(14)
C123 C124 C125 C129 179.9(8)
C124 C125 C126 C127 -0.6(14)
C129 C125 C126 C127 178.8(9)
C125 C126 C127 C122 2.0(14)
C125 C126 C127 C130 -179.0(9)
C123 C122 C127 C126 -2.2(13)
N12 C122 C127 C126 177.6(8)
C123 C122 C127 C130 178.8(8)
N12 C122 C127 C130 -1.3(13)
N22 P2 N21 C21 11.1(6)
Br2 P2 N21 C21 -92.5(5)
N22 P2 N21 C213 -166.0(7)
Br2 P2 N21 C213 90.4(7)
N21 P2 N22 C22 -10.4(6)
Br2 P2 N22 C22 91.6(5)
N21 P2 N22 C222 157.2(7)
Br2 P2 N22 C222 -100.8(7)
C213 N21 C21 C22 168.3(8)
P2 N21 C21 C22 -8.9(9)
C213 N21 C21 C25 -4.8(15)
P2 N21 C21 C25 178.0(9)
N21 C21 C22 N22 1.0(11)
C25 C21 C22 N22 176.2(6)
N21 C21 C22 C23 -175.7(7)
C25 C21 C22 C23 -0.4(10)
C222 N22 C22 C21 -160.4(8)
P2 N22 C22 C21 7.3(9)
C222 N22 C22 C23 15.1(15)
P2 N22 C22 C23 -177.2(8)
C21 C22 C23 C212 176.3(10)
N22 C22 C23 C212 0.8(18)
C21 C22 C23 C24 0.4(10)
N22 C22 C23 C24 -175.1(9)
C212 C23 C24 C29 0.3(12)
C22 C23 C24 C29 177.2(8)
C212 C23 C24 C25 -177.2(7)
C22 C23 C24 C25 -0.3(9)
C29 C24 C25 C26 -0.3(12)
C23 C24 C25 C26 177.2(7)
C29 C24 C25 C21 -177.5(8)
C23 C24 C25 C21 0.0(9)
C22 C21 C25 C26 -176.1(9)
N21 C21 C25 C26 -2.9(18)
C22 C21 C25 C24 0.2(9)
N21 C21 C25 C24 173.4(10)
C24 C25 C26 C27 1.2(11)
C21 C25 C26 C27 177.2(9)
C25 C26 C27 C28 -2.6(13)
C26 C27 C28 C29 3.0(13)
C23 C24 C29 C210 -0.1(12)
C25 C24 C29 C210 177.1(8)
C23 C24 C29 C28 -176.5(8)
C25 C24 C29 C28 0.7(12)
C27 C28 C29 C24 -2.0(12)
C27 C28 C29 C210 -178.0(8)
C24 C29 C210 C211 -0.1(12)
C28 C29 C210 C211 175.9(8)
C29 C210 C211 C212 0.0(13)
C24 C23 C212 C211 -0.4(12)
C22 C23 C212 C211 -175.9(9)
C210 C211 C212 C23 0.3(13)
C21 N21 C213 C218 68.7(11)
P2 N21 C213 C218 -114.5(8)
C21 N21 C213 C214 -110.8(9)
P2 N21 C213 C214 66.0(10)
C218 C213 C214 C215 -5.2(12)
N21 C213 C214 C215 174.3(8)
C218 C213 C214 C219 176.5(8)
N21 C213 C214 C219 -4.0(12)
C213 C214 C215 C216 1.4(14)
C219 C214 C215 C216 179.9(9)
C214 C215 C216 C217 3.0(14)
C214 C215 C216 C220 -176.7(9)
C215 C216 C217 C218 -3.9(14)
C220 C216 C217 C218 175.8(9)
C214 C213 C218 C217 4.4(12)
N21 C213 C218 C217 -175.1(7)
C214 C213 C218 C221 -175.9(8)
N21 C213 C218 C221 4.6(12)
C216 C217 C218 C213 0.1(13)
C216 C217 C218 C221 -179.6(8)
C22 N22 C222 C223 89.2(10)
P2 N22 C222 C223 -76.9(9)
C22 N22 C222 C227 -89.8(10)
P2 N22 C222 C227 104.2(8)
C227 C222 C223 C224 1.1(12)
N22 C222 C223 C224 -177.8(7)
C227 C222 C223 C228 179.9(8)
N22 C222 C223 C228 1.0(12)
C222 C223 C224 C225 -2.4(13)
C228 C223 C224 C225 178.8(8)
C223 C224 C225 C226 2.3(13)
C223 C224 C225 C229 178.1(8)
C224 C225 C226 C227 -1.1(13)
C229 C225 C226 C227 -176.8(9)
C225 C226 C227 C222 0.0(13)
C225 C226 C227 C230 178.1(8)
C223 C222 C227 C226 0.0(12)
N22 C222 C227 C226 178.9(7)
C223 C222 C227 C230 -178.1(8)
N22 C222 C227 C230 0.8(12)
N32 P3 N31 C31 6.6(6)
Br3 P3 N31 C31 -95.3(5)
N32 P3 N31 C313 -166.9(7)
Br3 P3 N31 C313 91.2(6)
N31 P3 N32 C32 -7.0(6)
Br3 P3 N32 C32 97.5(6)
N31 P3 N32 C322 166.7(7)
Br3 P3 N32 C322 -88.8(7)
C313 N31 C31 C32 168.6(8)
P3 N31 C31 C32 -4.8(9)
C313 N31 C31 C35 -0.2(14)
P3 N31 C31 C35 -173.7(8)
N31 C31 C32 N32 -0.4(11)
C35 C31 C32 N32 170.9(7)
N31 C31 C32 C33 -173.1(7)
C35 C31 C32 C33 -1.7(10)
C322 N32 C32 C31 -168.2(8)
P3 N32 C32 C31 5.5(9)
C322 N32 C32 C33 1.4(16)
P3 N32 C32 C33 175.1(9)
C31 C32 C33 C312 -179.2(10)
N32 C32 C33 C312 11.2(19)
C31 C32 C33 C34 2.7(10)
N32 C32 C33 C34 -166.9(10)
C312 C33 C34 C39 -1.6(12)
C32 C33 C34 C39 177.0(8)
C312 C33 C34 C35 178.7(7)
C32 C33 C34 C35 -2.7(9)
C39 C34 C35 C36 1.5(13)
C33 C34 C35 C36 -178.9(8)
C39 C34 C35 C31 -177.9(8)
C33 C34 C35 C31 1.7(9)
C32 C31 C35 C36 -179.2(11)
N31 C31 C35 C36 -10.0(18)
C32 C31 C35 C34 0.1(9)
N31 C31 C35 C34 169.3(9)
C34 C35 C36 C37 -1.8(13)
C31 C35 C36 C37 177.3(10)
C35 C36 C37 C38 1.4(14)
C36 C37 C38 C39 -0.5(15)
C33 C34 C39 C310 0.6(13)
C35 C34 C39 C310 -179.8(8)
C33 C34 C39 C38 179.8(8)
C35 C34 C39 C38 -0.6(13)
C37 C38 C39 C34 0.1(13)
C37 C38 C39 C310 179.3(9)
C34 C39 C310 C311 0.3(13)
C38 C39 C310 C311 -178.8(9)
C39 C310 C311 C312 -0.1(14)
C34 C33 C312 C311 1.8(12)
C32 C33 C312 C311 -176.2(10)
C310 C311 C312 C33 -1.0(14)
C31 N31 C313 C318 85.6(10)
P3 N31 C313 C318 -101.9(8)
C31 N31 C313 C314 -92.7(10)
P3 N31 C313 C314 79.9(9)
C318 C313 C314 C315 1.4(12)
N31 C313 C314 C315 179.6(7)
C318 C313 C314 C319 -179.7(8)
N31 C313 C314 C319 -1.5(12)
C313 C314 C315 C316 0.1(13)
C319 C314 C315 C316 -178.8(8)
C314 C315 C316 C317 -1.3(13)
C314 C315 C316 C320 -178.2(8)
C315 C316 C317 C318 1.0(13)
C320 C316 C317 C318 178.0(8)
C314 C313 C318 C317 -1.6(12)
N31 C313 C318 C317 -179.7(7)
C314 C313 C318 C321 175.9(8)
N31 C313 C318 C321 -2.2(12)
C316 C317 C318 C313 0.3(13)
C316 C317 C318 C321 -177.2(8)
C32 N32 C322 C323 105.4(9)
P3 N32 C322 C323 -67.6(10)
C32 N32 C322 C327 -74.2(11)
P3 N32 C322 C327 112.9(8)
C327 C322 C323 C324 0.2(13)
N32 C322 C323 C324 -179.3(7)
C327 C322 C323 C328 179.6(8)
N32 C322 C323 C328 0.1(12)
C322 C323 C324 C325 0.5(13)
C328 C323 C324 C325 -179.0(9)
C323 C324 C325 C326 -1.7(14)
C323 C324 C325 C329 179.3(8)
C324 C325 C326 C327 2.3(14)
C329 C325 C326 C327 -178.8(8)
C323 C322 C327 C326 0.3(13)
N32 C322 C327 C326 179.9(7)
C323 C322 C327 C330 -179.7(8)
N32 C322 C327 C330 -0.2(13)
C325 C326 C327 C322 -1.6(13)
C325 C326 C327 C330 178.5(8)
